data_7248157
loop_
_publ_author_name
'Gavrikov, Andrey V.'
'Ilyukhin, Andrey B.'

_publ_section_title
;
 Union is strength: \p--\p stacking interactions are capable of preventing
 solid-state racemization of tris-chelate complexes
;
_journal_issue 12
_journal_name_full CrystEngComm
_journal_page_first 1677
_journal_page_last 1682
_journal_paper_doi 10.1039/D4CE00104D
_journal_volume 26
_journal_year 2024
_chemical_absolute_configuration unk
_chemical_formula_moiety 'C36 H24 N6 Ni, N5 O15 Y, 3(C2 H3 N)'
_chemical_formula_sum 'C42 H33 N14 Ni O15 Y'
_chemical_formula_weight 1121.44
_space_group_IT_number 19
_space_group_name_Hall 'P 2ac 2ab'
_space_group_name_H-M_alt 'P 21 21 21'
_symmetry_cell_setting orthorhombic
_symmetry_Int_Tables_number 19
_symmetry_space_group_name_Hall 'P 2ac 2ab'
_symmetry_space_group_name_H-M 'P 21 21 21'
_atom_sites_solution_hydrogens geom
_audit_conform_dict_location ftp://ftp.iucr.org/pub/cif_core.dic
_audit_conform_dict_name cif_core.dic
_audit_conform_dict_version 2.4.3
_audit_creation_date 2022-07-27T09:53:08-00:00
_audit_creation_method 'WinGX routine CIF_UPDATE'
_audit_update_record
;
2023-09-15 deposited with the CCDC.	2024-02-14 downloaded from the CCDC.
;
_cell_angle_alpha 90
_cell_angle_beta 90
_cell_angle_gamma 90
_cell_formula_units_Z 4
_cell_length_a 12.6828(4)
_cell_length_b 17.3643(6)
_cell_length_c 21.4063(8)
_cell_measurement_reflns_used 9521
_cell_measurement_temperature 100(2)
_cell_measurement_theta_max 29.42
_cell_measurement_theta_min 2.2
_cell_volume 4714.3(3)
_computing_cell_refinement 'Bruker SAINT'
_computing_data_collection 'Bruker APEX3'
_computing_data_reduction 'Bruker SAINT'
_computing_molecular_graphics 'Bruker SHELXTL'
_computing_publication_material 'Bruker SHELXTL'
_computing_structure_refinement 'SHELXL-2018/3 (Sheldrick, 2018)'
_computing_structure_solution 'SHELXS-2018 (Sheldrick, 2015)'
_diffrn_ambient_temperature 100(2)
_diffrn_measured_fraction_theta_full 0.998
_diffrn_measured_fraction_theta_max 0.984
_diffrn_measurement_device_type 'Bruker AXS D8 VENTURE PHOTON III C14 IuS 3.0'
_diffrn_measurement_method '\w scans'
_diffrn_radiation_monochromator graphite
_diffrn_radiation_type MoK\a
_diffrn_radiation_wavelength 0.71073
_diffrn_reflns_av_R_equivalents 0.0485
_diffrn_reflns_av_unetI/netI 0.0554
_diffrn_reflns_Laue_measured_fraction_full 0.998
_diffrn_reflns_Laue_measured_fraction_max 0.984
_diffrn_reflns_limit_h_max 18
_diffrn_reflns_limit_h_min -18
_diffrn_reflns_limit_k_max 25
_diffrn_reflns_limit_k_min -25
_diffrn_reflns_limit_l_max 31
_diffrn_reflns_limit_l_min -31
_diffrn_reflns_number 60288
_diffrn_reflns_point_group_measured_fraction_full 0.999
_diffrn_reflns_point_group_measured_fraction_max 0.966
_diffrn_reflns_theta_full 25.242
_diffrn_reflns_theta_max 31.518
_diffrn_reflns_theta_min 2.204
_diffrn_standards_number 0
_exptl_absorpt_coefficient_mu 1.708
_exptl_absorpt_correction_T_max 0.7462
_exptl_absorpt_correction_T_min 0.6624
_exptl_absorpt_correction_type multi-scan
_exptl_absorpt_process_details
;
 SADABS 2016/2: Krause, L., Herbst-Irmer, R., Sheldrick G.M. & Stalke D.,
 J. Appl. Cryst. 48 (2015) 3-10
;
_exptl_crystal_colour red
_exptl_crystal_density_diffrn 1.58
_exptl_crystal_description block
_exptl_crystal_F_000 2280
_exptl_crystal_size_max 0.3
_exptl_crystal_size_mid 0.24
_exptl_crystal_size_min 0.16
_refine_diff_density_max 0.528
_refine_diff_density_min -0.597
_refine_diff_density_rms 0.073
_refine_ls_abs_structure_details
;
 Refined as an inversion twin.
;
_refine_ls_abs_structure_Flack 0.456(4)
_refine_ls_extinction_method none
_refine_ls_goodness_of_fit_ref 1.009
_refine_ls_hydrogen_treatment constr
_refine_ls_matrix_type full
_refine_ls_number_parameters 648
_refine_ls_number_reflns 15187
_refine_ls_number_restraints 12
_refine_ls_restrained_S_all 1.011
_refine_ls_R_factor_all 0.0566
_refine_ls_R_factor_gt 0.0387
_refine_ls_shift/su_max 0.001
_refine_ls_shift/su_mean 0
_refine_ls_structure_factor_coef Fsqd
_refine_ls_weighting_details 'w=1/[\s^2^(Fo^2^)+(0.0400P)^2^+1.0000P] where P=(Fo^2^+2Fc^2^)/3'
_refine_ls_weighting_scheme calc
_refine_ls_wR_factor_gt 0.0781
_refine_ls_wR_factor_ref 0.0842
_reflns_Friedel_coverage 0.8
_reflns_Friedel_fraction_full 0.999
_reflns_Friedel_fraction_max 0.944
_reflns_number_gt 12695
_reflns_number_total 15187
_reflns_threshold_expression 'I > 2\s(I)'
_cod_data_source_file d4ce00104d2.cif
_cod_data_source_block NiY_3MeCN_100K
_cod_depositor_comments 'Adding full bibliography for 7248144--7248174.cif.'
_cod_database_code 7248157
_shelx_estimated_absorpt_t_min 0.628
_shelx_estimated_absorpt_t_max 0.772

loop_
_symmetry_equiv_pos_as_xyz
'x, y, z'
'-x+1/2, -y, z+1/2'
'-x, y+1/2, -z+1/2'
'x+1/2, -y+1/2, -z'

loop_
_atom_site_label
_atom_site_type_symbol
_atom_site_fract_x
_atom_site_fract_y
_atom_site_fract_z
_atom_site_U_iso_or_equiv
_atom_site_adp_type
_atom_site_occupancy
_atom_site_site_symmetry_order
_atom_site_calc_flag
_atom_site_refinement_flags_posn
_atom_site_refinement_flags_adp
_atom_site_refinement_flags_occupancy
_atom_site_disorder_assembly
_atom_site_disorder_group
Y1 Y -0.12398(2) 0.52576(2) 0.23147(2) 0.01548(6) Uani 1 1 d . . . . .
Ni1 Ni 0.25416(3) 0.47586(2) -0.02227(2) 0.01373(8) Uani 1 1 d . . . . .
O1 O -0.29193(18) 0.59162(13) 0.22202(12) 0.0219(5) Uani 1 1 d . . . . .
O2 O -0.16170(18) 0.65860(14) 0.25776(12) 0.0243(5) Uani 1 1 d . . . . .
O3 O -0.3203(2) 0.70644(15) 0.25886(15) 0.0392(7) Uani 1 1 d . . . . .
O4 O 0.03765(18) 0.60333(14) 0.23332(12) 0.0256(5) Uani 1 1 d . . . . .
O5 O 0.0502(2) 0.48291(16) 0.20887(12) 0.0311(6) Uani 1 1 d . . . . .
O6 O 0.19273(19) 0.54951(18) 0.22900(15) 0.0429(8) Uani 1 1 d . . . . .
O7 O -0.27453(18) 0.43277(13) 0.23038(13) 0.0271(5) Uani 1 1 d . . . . .
O8 O -0.1203(2) 0.38989(13) 0.25522(11) 0.0259(5) Uani 1 1 d . . . . .
O9 O -0.2562(2) 0.31343(13) 0.25995(13) 0.0344(6) Uani 1 1 d . . . . .
O10 O -0.1425(3) 0.46657(15) 0.12974(12) 0.0392(7) Uani 1 1 d . . . . .
O11 O -0.1131(2) 0.58803(14) 0.12951(11) 0.0271(5) Uani 1 1 d . . . . .
O12 O -0.1191(2) 0.52594(17) 0.04111(11) 0.0371(6) Uani 1 1 d . . . . .
O13 O -0.03766(18) 0.51882(17) 0.33222(11) 0.0262(5) Uani 1 1 d . . . . .
O14 O -0.20667(18) 0.52188(19) 0.33432(11) 0.0314(6) Uani 1 1 d . . . . .
O15 O -0.1186(2) 0.51154(17) 0.42174(11) 0.0362(7) Uani 1 1 d . . . . .
N1 N -0.2600(2) 0.65456(15) 0.24685(13) 0.0228(6) Uani 1 1 d . . . . .
N2 N 0.0974(2) 0.54578(18) 0.22368(14) 0.0260(6) Uani 1 1 d . . . . .
N3 N -0.2189(2) 0.37665(16) 0.24879(13) 0.0234(6) Uani 1 1 d . . . . .
N4 N -0.1243(2) 0.52703(18) 0.09809(12) 0.0245(5) Uani 1 1 d . . . . .
N5 N -0.1206(2) 0.51763(17) 0.36477(12) 0.0227(5) Uani 1 1 d . . . . .
N6 N 0.2117(2) 0.56710(15) 0.03594(13) 0.0164(5) Uani 1 1 d . . . . .
N7 N 0.39054(19) 0.48470(14) 0.03198(11) 0.0151(5) Uani 1 1 d . . . . .
N8 N 0.3030(2) 0.37542(15) -0.06891(12) 0.0150(5) Uani 1 1 d . . . . .
N9 N 0.1978(2) 0.39127(15) 0.03902(12) 0.0160(5) Uani 1 1 d . . . . .
N10 N 0.3033(2) 0.55248(15) -0.09131(13) 0.0162(5) Uani 1 1 d . . . . .
N11 N 0.1196(2) 0.47818(16) -0.07854(11) 0.0166(5) Uani 1 1 d . . . . .
C1 C 0.1226(3) 0.60722(17) 0.03720(15) 0.0194(6) Uani 1 1 d . . . . .
H1A H 0.069029 0.595136 0.007782 0.023 Uiso 1 1 calc R U . . .
C2 C 0.1044(3) 0.66675(19) 0.08020(16) 0.0219(7) Uani 1 1 d . . . . .
H2A H 0.039355 0.693906 0.079953 0.026 Uiso 1 1 calc R U . . .
C3 C 0.1814(3) 0.68533(19) 0.12257(16) 0.0213(7) Uani 1 1 d . . . . .
H3A H 0.169858 0.725257 0.152138 0.026 Uiso 1 1 calc R U . . .
C4 C 0.2773(3) 0.64500(18) 0.12201(15) 0.0184(6) Uani 1 1 d . . . . .
C5 C 0.3615(3) 0.65984(19) 0.16472(16) 0.0228(7) Uani 1 1 d . . . . .
H5A H 0.354513 0.700471 0.19415 0.027 Uiso 1 1 calc R U . . .
C6 C 0.4506(3) 0.6175(2) 0.16423(16) 0.0234(7) Uani 1 1 d . . . . .
H6A H 0.505015 0.628416 0.193443 0.028 Uiso 1 1 calc R U . . .
C7 C 0.4644(3) 0.55580(19) 0.11978(15) 0.0192(6) Uani 1 1 d . . . . .
C8 C 0.5548(3) 0.5090(2) 0.11675(16) 0.0223(7) Uani 1 1 d . . . . .
H8A H 0.611563 0.517083 0.144965 0.027 Uiso 1 1 calc R U . . .
C9 C 0.5606(3) 0.4517(2) 0.07282(16) 0.0222(7) Uani 1 1 d . . . . .
H9A H 0.620539 0.418971 0.07098 0.027 Uiso 1 1 calc R U . . .
C10 C 0.4766(2) 0.44167(19) 0.03042(15) 0.0189(6) Uani 1 1 d . . . . .
H10A H 0.482094 0.402571 -0.000445 0.023 Uiso 1 1 calc R U . . .
C11 C 0.3839(2) 0.54118(16) 0.07600(14) 0.0156(6) Uani 1 1 d . . . . .
C12 C 0.2883(2) 0.58615(17) 0.07777(14) 0.0149(6) Uani 1 1 d . . . . .
C13 C 0.3496(2) 0.36826(19) -0.12394(15) 0.0186(6) Uani 1 1 d . . . . .
H13A H 0.364644 0.413535 -0.147209 0.022 Uiso 1 1 calc R U . . .
C14 C 0.3778(3) 0.29654(19) -0.14942(15) 0.0226(7) Uani 1 1 d . . . . .
H14A H 0.41026 0.293646 -0.189351 0.027 Uiso 1 1 calc R U . . .
C15 C 0.3580(2) 0.23108(19) -0.11607(16) 0.0211(7) Uani 1 1 d . . . . .
H15A H 0.377582 0.182249 -0.132366 0.025 Uiso 1 1 calc R U . . .
C16 C 0.3083(2) 0.23636(18) -0.05741(16) 0.0174(6) Uani 1 1 d . . . . .
C17 C 0.2847(3) 0.17088(18) -0.01898(17) 0.0214(7) Uani 1 1 d . . . . .
H17A H 0.30559 0.121036 -0.03248 0.026 Uiso 1 1 calc R U . . .
C18 C 0.2337(3) 0.17861(18) 0.03582(16) 0.0217(7) Uani 1 1 d . . . . .
H18A H 0.2185 0.134215 0.060149 0.026 Uiso 1 1 calc R U . . .
C19 C 0.2018(2) 0.25331(18) 0.05798(15) 0.0178(6) Uani 1 1 d . . . . .
C20 C 0.1466(3) 0.2651(2) 0.11378(16) 0.0225(7) Uani 1 1 d . . . . .
H20A H 0.12907 0.222606 0.139741 0.027 Uiso 1 1 calc R U . . .
C21 C 0.1180(3) 0.3384(2) 0.13078(15) 0.0236(7) Uani 1 1 d . . . . .
H21A H 0.080101 0.346999 0.168392 0.028 Uiso 1 1 calc R U . . .
C22 C 0.1454(3) 0.40016(19) 0.09216(15) 0.0203(7) Uani 1 1 d . . . . .
H22A H 0.125516 0.450674 0.104504 0.024 Uiso 1 1 calc R U . . .
C23 C 0.2261(2) 0.31876(17) 0.02224(14) 0.0147(6) Uani 1 1 d . . . . .
C24 C 0.2811(2) 0.31004(17) -0.03612(14) 0.0144(6) Uani 1 1 d . . . . .
C25 C 0.3920(3) 0.59297(18) -0.09454(16) 0.0201(7) Uani 1 1 d . . . . .
H25A H 0.442906 0.587153 -0.062333 0.024 Uiso 1 1 calc R U . . .
C26 C 0.4132(3) 0.64385(19) -0.14363(17) 0.0229(7) Uani 1 1 d . . . . .
H26A H 0.476587 0.672953 -0.143788 0.027 Uiso 1 1 calc R U . . .
C27 C 0.3425(3) 0.6516(2) -0.19131(16) 0.0243(7) Uani 1 1 d . . . . .
H27A H 0.356957 0.685216 -0.225236 0.029 Uiso 1 1 calc R U . . .
C28 C 0.2478(3) 0.60918(17) -0.18972(15) 0.0197(6) Uani 1 1 d . . . . .
C29 C 0.1689(3) 0.6124(2) -0.23768(18) 0.0272(7) Uani 1 1 d . . . . .
H29A H 0.180714 0.643456 -0.273567 0.033 Uiso 1 1 calc R U . . .
C30 C 0.0776(3) 0.5719(2) -0.23266(18) 0.0275(7) Uani 1 1 d . . . . .
H30A H 0.026442 0.5751 -0.264955 0.033 Uiso 1 1 calc R U . . .
C31 C 0.0578(3) 0.5246(2) -0.17941(15) 0.0229(6) Uani 1 1 d . . . . .
C32 C -0.0367(3) 0.4840(2) -0.17012(18) 0.0278(8) Uani 1 1 d . . . . .
H32A H -0.090397 0.484996 -0.201049 0.033 Uiso 1 1 calc R U . . .
C33 C -0.0508(3) 0.4431(2) -0.11625(18) 0.0279(8) Uani 1 1 d . . . . .
H33A H -0.114682 0.415905 -0.109394 0.033 Uiso 1 1 calc R U . . .
C34 C 0.0293(3) 0.44142(19) -0.07109(16) 0.0211(7) Uani 1 1 d . . . . .
H34A H 0.018158 0.412837 -0.033826 0.025 Uiso 1 1 calc R U . . .
C35 C 0.1340(2) 0.51947(19) -0.13171(13) 0.0166(5) Uani 1 1 d . . . . .
C36 C 0.2315(2) 0.56146(17) -0.13786(14) 0.0163(6) Uani 1 1 d . . . . .
N12 N 0.5014(3) 0.2555(2) 0.0540(2) 0.0439(9) Uani 1 1 d . . . . .
C37 C 0.5273(3) 0.2496(2) 0.1045(2) 0.0345(9) Uani 1 1 d . . . . .
C38 C 0.5625(4) 0.2404(4) 0.1691(2) 0.0584(15) Uani 1 1 d . . . . .
H38A H 0.589641 0.289591 0.184696 0.088 Uiso 1 1 calc R U . . .
H38B H 0.61846 0.201493 0.170896 0.088 Uiso 1 1 calc R U . . .
H38C H 0.503017 0.223804 0.195047 0.088 Uiso 1 1 calc R U . . .
N13 N 0.0645(6) 0.8338(5) -0.0019(4) 0.0597(8) Uiso 0.677(5) 1 d D U P A 1
C39 C 0.1200(8) 0.8080(8) -0.0400(5) 0.0597(8) Uiso 0.677(5) 1 d D U P A 1
C40 C 0.1798(7) 0.7744(5) -0.0903(4) 0.0597(8) Uiso 0.677(5) 1 d D U P A 1
H40A H 0.209865 0.725242 -0.076613 0.09 Uiso 0.677(5) 1 calc R U P A 1
H40B H 0.236868 0.809488 -0.102361 0.09 Uiso 0.677(5) 1 calc R U P A 1
H40C H 0.13344 0.765668 -0.126246 0.09 Uiso 0.677(5) 1 calc R U P A 1
N14 N -0.0130(5) 0.6687(4) -0.0897(3) 0.0597(8) Uiso 0.677(5) 1 d D U P A 1
C41 C -0.0961(7) 0.6519(5) -0.0840(4) 0.0597(8) Uiso 0.677(5) 1 d D U P A 1
C42 C -0.2052(6) 0.6243(5) -0.0827(4) 0.0597(8) Uiso 0.677(5) 1 d D U P A 1
H42A H -0.253404 0.668311 -0.084135 0.09 Uiso 0.677(5) 1 calc R U P A 1
H42B H -0.217285 0.594957 -0.044254 0.09 Uiso 0.677(5) 1 calc R U P A 1
H42C H -0.21781 0.591003 -0.118944 0.09 Uiso 0.677(5) 1 calc R U P A 1
N132 N 0.0986(12) 0.8441(9) 0.0095(7) 0.0597(8) Uiso 0.323(5) 1 d D U P A 2
C392 C 0.1368(16) 0.8131(17) -0.0335(11) 0.0597(8) Uiso 0.323(5) 1 d D U P A 2
C402 C 0.2125(14) 0.7736(11) -0.0735(8) 0.0597(8) Uiso 0.323(5) 1 d D U P A 2
H42D H 0.174809 0.739927 -0.102684 0.09 Uiso 0.323(5) 1 calc R U P A 2
H42E H 0.260276 0.74267 -0.047731 0.09 Uiso 0.323(5) 1 calc R U P A 2
H42F H 0.253393 0.811704 -0.097092 0.09 Uiso 0.323(5) 1 calc R U P A 2
N142 N -0.0925(11) 0.7487(8) -0.0082(7) 0.0597(8) Uiso 0.323(5) 1 d D U P A 2
C412 C -0.1209(14) 0.6978(9) -0.0393(7) 0.0597(8) Uiso 0.323(5) 1 d D U P A 2
C422 C -0.1579(16) 0.6434(10) -0.0822(8) 0.0597(8) Uiso 0.323(5) 1 d D U P A 2
H42K H -0.217408 0.665072 -0.105472 0.09 Uiso 0.323(5) 1 calc R U P A 2
H42L H -0.180879 0.597126 -0.059834 0.09 Uiso 0.323(5) 1 calc R U P A 2
H42M H -0.101162 0.629954 -0.111304 0.09 Uiso 0.323(5) 1 calc R U P A 2

loop_
_atom_site_aniso_label
_atom_site_aniso_U_11
_atom_site_aniso_U_22
_atom_site_aniso_U_33
_atom_site_aniso_U_23
_atom_site_aniso_U_13
_atom_site_aniso_U_12
Y1 0.01540(12) 0.01573(12) 0.01530(12) -0.00347(12) -0.00159(11) 0.00080(12)
Ni1 0.01392(16) 0.01316(16) 0.01410(17) -0.00042(16) -0.00034(14) -0.00044(18)
O1 0.0196(11) 0.0212(11) 0.0248(13) -0.0029(10) -0.0041(10) -0.0010(9)
O2 0.0181(11) 0.0225(11) 0.0322(14) -0.0100(10) -0.0034(10) -0.0011(9)
O3 0.0328(14) 0.0243(13) 0.060(2) -0.0099(14) 0.0042(14) 0.0123(11)
O4 0.0213(11) 0.0308(13) 0.0249(13) -0.0035(11) 0.0004(11) -0.0014(10)
O5 0.0289(13) 0.0311(14) 0.0335(14) -0.0058(12) 0.0093(11) 0.0053(12)
O6 0.0157(11) 0.064(2) 0.0495(18) 0.0215(16) 0.0044(12) 0.0017(12)
O7 0.0258(12) 0.0205(11) 0.0350(14) 0.0011(11) -0.0062(11) -0.0020(10)
O8 0.0255(12) 0.0218(11) 0.0305(13) 0.0010(10) -0.0081(11) -0.0009(11)
O9 0.0477(16) 0.0219(12) 0.0338(15) 0.0051(11) -0.0032(14) -0.0117(12)
O10 0.076(2) 0.0214(13) 0.0200(12) -0.0017(10) -0.0035(13) -0.0105(15)
O11 0.0391(15) 0.0216(12) 0.0205(12) -0.0009(9) -0.0023(11) -0.0033(11)
O12 0.0528(16) 0.0430(15) 0.0155(11) -0.0018(12) -0.0002(11) -0.0076(17)
O13 0.0195(11) 0.0361(14) 0.0231(12) 0.0005(13) -0.0021(9) 0.0005(12)
O14 0.0207(11) 0.0501(16) 0.0233(12) 0.0005(14) -0.0009(10) 0.0099(13)
O15 0.0445(15) 0.0472(17) 0.0168(12) -0.0059(11) -0.0060(12) 0.0159(15)
N1 0.0237(14) 0.0174(12) 0.0273(15) -0.0024(11) 0.0020(12) 0.0029(12)
N2 0.0188(13) 0.0396(17) 0.0196(14) 0.0047(12) 0.0045(11) 0.0008(12)
N3 0.0316(16) 0.0203(13) 0.0182(14) -0.0005(11) -0.0033(11) -0.0023(12)
N4 0.0267(13) 0.0253(13) 0.0214(13) -0.0005(13) -0.0014(12) -0.0043(16)
N5 0.0258(13) 0.0247(14) 0.0174(12) -0.0048(12) -0.0037(11) 0.0073(14)
N6 0.0152(12) 0.0156(12) 0.0183(13) 0.0003(10) 0.0009(10) 0.0010(10)
N7 0.0145(11) 0.0148(12) 0.0159(11) -0.0005(10) -0.0008(9) 0.0003(10)
N8 0.0145(12) 0.0156(12) 0.0150(13) -0.0005(10) -0.0001(10) -0.0010(10)
N9 0.0158(12) 0.0178(13) 0.0145(13) -0.0006(10) -0.0004(10) -0.0001(11)
N10 0.0159(12) 0.0134(11) 0.0193(14) -0.0012(10) 0.0001(10) -0.0005(10)
N11 0.0164(11) 0.0160(11) 0.0174(11) -0.0001(11) -0.0004(10) 0.0004(13)
C1 0.0168(14) 0.0172(14) 0.0241(16) -0.0005(12) -0.0007(13) -0.0008(13)
C2 0.0199(16) 0.0198(15) 0.0260(17) 0.0007(13) 0.0039(13) 0.0040(13)
C3 0.0251(17) 0.0168(15) 0.0219(17) -0.0041(13) 0.0042(13) 0.0025(13)
C4 0.0214(15) 0.0178(15) 0.0160(15) -0.0009(12) 0.0008(12) -0.0004(12)
C5 0.0249(17) 0.0209(15) 0.0226(16) -0.0066(13) -0.0014(14) 0.0001(14)
C6 0.0252(17) 0.0262(18) 0.0187(16) -0.0066(14) -0.0031(13) -0.0021(14)
C7 0.0201(15) 0.0191(15) 0.0183(16) -0.0003(12) -0.0028(12) -0.0006(13)
C8 0.0181(15) 0.0277(19) 0.0210(17) -0.0015(13) -0.0034(13) 0.0010(13)
C9 0.0178(15) 0.0243(16) 0.0244(17) -0.0017(13) -0.0018(13) 0.0055(13)
C10 0.0180(14) 0.0207(15) 0.0181(15) -0.0033(12) 0.0030(12) 0.0036(12)
C11 0.0157(13) 0.0153(14) 0.0158(13) -0.0022(10) 0.0012(12) 0.0002(12)
C12 0.0153(14) 0.0135(13) 0.0160(14) 0.0017(11) 0.0003(11) -0.0004(11)
C13 0.0179(15) 0.0203(15) 0.0174(15) 0.0016(12) 0.0018(12) -0.0031(12)
C14 0.0225(15) 0.0275(17) 0.0179(16) -0.0055(13) 0.0042(14) -0.0007(15)
C15 0.0183(15) 0.0196(15) 0.0255(17) -0.0070(13) 0.0018(13) 0.0008(13)
C16 0.0147(14) 0.0153(14) 0.0222(16) -0.0025(12) -0.0025(12) 0.0006(12)
C17 0.0206(15) 0.0128(14) 0.0310(18) -0.0012(14) -0.0038(14) 0.0001(12)
C18 0.0207(16) 0.0159(14) 0.0286(18) 0.0057(13) -0.0037(13) -0.0028(12)
C19 0.0161(14) 0.0192(15) 0.0181(15) 0.0043(13) -0.0038(12) -0.0023(12)
C20 0.0237(17) 0.0249(17) 0.0189(16) 0.0084(13) -0.0012(13) -0.0039(14)
C21 0.0261(17) 0.0310(17) 0.0135(14) 0.0020(13) 0.0007(14) -0.0029(16)
C22 0.0220(16) 0.0210(16) 0.0179(16) -0.0013(12) 0.0008(12) 0.0008(13)
C23 0.0139(13) 0.0156(14) 0.0145(14) 0.0001(12) -0.0017(11) -0.0016(11)
C24 0.0133(13) 0.0139(13) 0.0161(15) -0.0017(11) -0.0012(11) 0.0011(11)
C25 0.0201(16) 0.0170(15) 0.0231(16) -0.0021(12) 0.0025(13) -0.0010(12)
C26 0.0234(16) 0.0170(15) 0.0284(19) -0.0021(13) 0.0063(14) -0.0045(13)
C27 0.0324(18) 0.0202(16) 0.0203(17) 0.0027(13) 0.0090(14) -0.0035(14)
C28 0.0252(15) 0.0161(14) 0.0179(15) 0.0004(11) 0.0020(13) 0.0001(14)
C29 0.0364(19) 0.0232(16) 0.0218(18) 0.0055(14) -0.0046(15) -0.0007(15)
C30 0.0325(18) 0.0290(17) 0.0210(17) 0.0038(16) -0.0090(15) 0.0008(15)
C31 0.0241(15) 0.0230(15) 0.0217(15) 0.0007(15) -0.0046(12) 0.0003(16)
C32 0.0197(15) 0.033(2) 0.0312(18) -0.0010(17) -0.0093(14) -0.0027(16)
C33 0.0192(16) 0.0304(19) 0.034(2) 0.0032(16) -0.0051(15) -0.0080(15)
C34 0.0167(15) 0.0210(16) 0.0254(17) 0.0026(13) 0.0007(12) -0.0040(13)
C35 0.0161(13) 0.0165(13) 0.0171(13) -0.0018(12) -0.0013(11) -0.0018(14)
C36 0.0190(15) 0.0143(14) 0.0157(14) -0.0013(12) 0.0006(12) 0.0000(12)
N12 0.045(2) 0.0316(19) 0.055(2) 0.0039(17) -0.010(2) -0.0047(17)
C37 0.0234(18) 0.033(2) 0.047(3) -0.0017(19) -0.0032(17) -0.0051(16)
C38 0.039(2) 0.096(4) 0.040(3) -0.005(3) -0.003(2) -0.013(3)

loop_
_atom_type_symbol
_atom_type_description
_atom_type_scat_dispersion_real
_atom_type_scat_dispersion_imag
_atom_type_scat_source
C C 0.0033 0.0016 'International Tables Vol C Tables 4.2.6.8 and 6.1.1.4'
H H 0 0 'International Tables Vol C Tables 4.2.6.8 and 6.1.1.4'
N N 0.0061 0.0033 'International Tables Vol C Tables 4.2.6.8 and 6.1.1.4'
O O 0.0106 0.006 'International Tables Vol C Tables 4.2.6.8 and 6.1.1.4'
Ni Ni 0.3393 1.1124 'International Tables Vol C Tables 4.2.6.8 and 6.1.1.4'
Y Y -2.7962 3.5667 'International Tables Vol C Tables 4.2.6.8 and 6.1.1.4'

loop_
_geom_angle_atom_site_label_1
_geom_angle_atom_site_label_2
_geom_angle_atom_site_label_3
_geom_angle
_geom_angle_site_symmetry_1
_geom_angle_site_symmetry_3
_geom_angle_publ_flag
O5 Y1 O8 73.72(9) . . ?
O5 Y1 O10 76.98(10) . . ?
O8 Y1 O10 77.07(9) . . ?
O5 Y1 O13 75.28(9) . . ?
O8 Y1 O13 75.83(9) . . ?
O10 Y1 O13 145.53(10) . . ?
O5 Y1 O2 121.88(9) . . ?
O8 Y1 O2 152.33(8) . . ?
O10 Y1 O2 126.48(9) . . ?
O13 Y1 O2 85.97(9) . . ?
O5 Y1 O1 160.92(9) . . ?
O8 Y1 O1 119.67(8) . . ?
O10 Y1 O1 92.28(10) . . ?
O13 Y1 O1 119.64(8) . . ?
O2 Y1 O1 52.92(8) . . ?
O5 Y1 O11 84.50(9) . . ?
O8 Y1 O11 128.35(8) . . ?
O10 Y1 O11 52.31(8) . . ?
O13 Y1 O11 142.49(9) . . ?
O2 Y1 O11 78.29(8) . . ?
O1 Y1 O11 76.48(9) . . ?
O5 Y1 O14 125.00(9) . . ?
O8 Y1 O14 77.95(10) . . ?
O10 Y1 O14 139.35(10) . . ?
O13 Y1 O14 52.35(7) . . ?
O2 Y1 O14 74.43(10) . . ?
O1 Y1 O14 73.19(8) . . ?
O11 Y1 O14 147.56(9) . . ?
O5 Y1 O4 53.09(9) . . ?
O8 Y1 O4 121.15(8) . . ?
O10 Y1 O4 109.22(10) . . ?
O13 Y1 O4 68.60(9) . . ?
O2 Y1 O4 68.80(8) . . ?
O1 Y1 O4 118.44(8) . . ?
O11 Y1 O4 73.97(9) . . ?
O14 Y1 O4 111.08(9) . . ?
O5 Y1 O7 120.32(9) . . ?
O8 Y1 O7 52.08(8) . . ?
O10 Y1 O7 69.08(10) . . ?
O13 Y1 O7 108.74(9) . . ?
O2 Y1 O7 117.79(8) . . ?
O1 Y1 O7 68.48(8) . . ?
O11 Y1 O7 108.73(9) . . ?
O14 Y1 O7 70.27(9) . . ?
O4 Y1 O7 173.08(8) . . ?
O5 Y1 N2 26.76(9) . . ?
O8 Y1 N2 96.51(9) . . ?
O10 Y1 N2 95.49(10) . . ?
O13 Y1 N2 67.09(8) . . ?
O2 Y1 N2 95.31(8) . . ?
O1 Y1 N2 143.81(8) . . ?
O11 Y1 N2 80.61(9) . . ?
O14 Y1 N2 118.84(8) . . ?
O4 Y1 N2 26.59(8) . . ?
O7 Y1 N2 146.63(8) . . ?
O5 Y1 N1 146.34(9) . . ?
O8 Y1 N1 139.10(9) . . ?
O10 Y1 N1 112.28(9) . . ?
O13 Y1 N1 102.14(9) . . ?
O2 Y1 N1 26.40(8) . . ?
O1 Y1 N1 26.65(8) . . ?
O11 Y1 N1 77.84(8) . . ?
O14 Y1 N1 69.90(9) . . ?
O4 Y1 N1 94.21(8) . . ?
O7 Y1 N1 92.61(8) . . ?
N2 Y1 N1 120.76(9) . . ?
N10 Ni1 N6 90.91(10) . . ?
N10 Ni1 N11 79.80(10) . . ?
N6 Ni1 N11 96.84(10) . . ?
N10 Ni1 N7 95.73(10) . . ?
N6 Ni1 N7 79.97(10) . . ?
N11 Ni1 N7 174.51(10) . . ?
N10 Ni1 N9 173.58(10) . . ?
N6 Ni1 N9 94.03(10) . . ?
N11 Ni1 N9 95.52(10) . . ?
N7 Ni1 N9 89.18(10) . . ?
N10 Ni1 N8 96.02(11) . . ?
N6 Ni1 N8 171.65(10) . . ?
N11 Ni1 N8 89.00(10) . . ?
N7 Ni1 N8 94.66(10) . . ?
N9 Ni1 N8 79.41(10) . . ?
N1 O1 Y1 95.18(17) . . ?
N1 O2 Y1 95.66(17) . . ?
N2 O4 Y1 93.66(18) . . ?
N2 O5 Y1 96.71(18) . . ?
N3 O7 Y1 93.92(18) . . ?
N3 O8 Y1 97.73(18) . . ?
N4 O10 Y1 96.39(18) . . ?
N4 O11 Y1 95.65(18) . . ?
N5 O13 Y1 96.66(17) . . ?
N5 O14 Y1 95.44(18) . . ?
O3 N1 O2 122.7(3) . . ?
O3 N1 O1 121.6(3) . . ?
O2 N1 O1 115.7(3) . . ?
O3 N1 Y1 173.8(2) . . ?
O2 N1 Y1 57.94(15) . . ?
O1 N1 Y1 58.17(14) . . ?
O6 N2 O4 122.4(3) . . ?
O6 N2 O5 122.1(3) . . ?
O4 N2 O5 115.5(3) . . ?
O6 N2 Y1 170.4(3) . . ?
O4 N2 Y1 59.75(15) . . ?
O5 N2 Y1 56.53(15) . . ?
O9 N3 O7 122.5(3) . . ?
O9 N3 O8 121.4(3) . . ?
O7 N3 O8 116.1(3) . . ?
O9 N3 Y1 175.8(2) . . ?
O7 N3 Y1 60.05(15) . . ?
O8 N3 Y1 56.18(15) . . ?
O12 N4 O11 122.6(3) . . ?
O12 N4 O10 122.0(3) . . ?
O11 N4 O10 115.4(3) . . ?
O12 N4 Y1 176.6(3) . . ?
O11 N4 Y1 58.24(15) . . ?
O10 N4 Y1 57.36(15) . . ?
O15 N5 O13 122.3(3) . . ?
O15 N5 O14 122.1(3) . . ?
O13 N5 O14 115.5(2) . . ?
O15 N5 Y1 177.9(2) . . ?
O13 N5 Y1 57.34(15) . . ?
O14 N5 Y1 58.21(15) . . ?
C1 N6 C12 117.8(3) . . ?
C1 N6 Ni1 129.1(2) . . ?
C12 N6 Ni1 113.2(2) . . ?
C10 N7 C11 118.3(3) . . ?
C10 N7 Ni1 128.9(2) . . ?
C11 N7 Ni1 112.71(19) . . ?
C13 N8 C24 118.1(3) . . ?
C13 N8 Ni1 129.2(2) . . ?
C24 N8 Ni1 112.73(19) . . ?
C22 N9 C23 117.9(3) . . ?
C22 N9 Ni1 128.8(2) . . ?
C23 N9 Ni1 113.2(2) . . ?
C25 N10 C36 118.0(3) . . ?
C25 N10 Ni1 128.9(2) . . ?
C36 N10 Ni1 113.1(2) . . ?
C34 N11 C35 118.2(3) . . ?
C34 N11 Ni1 129.0(2) . . ?
C35 N11 Ni1 112.59(19) . . ?
N6 C1 C2 122.7(3) . . ?
N6 C1 H1A 118.7 . . ?
C2 C1 H1A 118.7 . . ?
C3 C2 C1 119.3(3) . . ?
C3 C2 H2A 120.3 . . ?
C1 C2 H2A 120.3 . . ?
C2 C3 C4 119.6(3) . . ?
C2 C3 H3A 120.2 . . ?
C4 C3 H3A 120.2 . . ?
C12 C4 C3 117.2(3) . . ?
C12 C4 C5 119.3(3) . . ?
C3 C4 C5 123.5(3) . . ?
C6 C5 C4 121.6(3) . . ?
C6 C5 H5A 119.2 . . ?
C4 C5 H5A 119.2 . . ?
C5 C6 C7 120.7(3) . . ?
C5 C6 H6A 119.6 . . ?
C7 C6 H6A 119.6 . . ?
C8 C7 C11 117.1(3) . . ?
C8 C7 C6 123.9(3) . . ?
C11 C7 C6 119.0(3) . . ?
C9 C8 C7 119.6(3) . . ?
C9 C8 H8A 120.2 . . ?
C7 C8 H8A 120.2 . . ?
C8 C9 C10 119.4(3) . . ?
C8 C9 H9A 120.3 . . ?
C10 C9 H9A 120.3 . . ?
N7 C10 C9 122.5(3) . . ?
N7 C10 H10A 118.7 . . ?
C9 C10 H10A 118.7 . . ?
N7 C11 C7 123.0(3) . . ?
N7 C11 C12 117.4(3) . . ?
C7 C11 C12 119.6(3) . . ?
N6 C12 C4 123.4(3) . . ?
N6 C12 C11 116.8(3) . . ?
C4 C12 C11 119.8(3) . . ?
N8 C13 C14 122.8(3) . . ?
N8 C13 H13A 118.6 . . ?
C14 C13 H13A 118.6 . . ?
C15 C14 C13 119.2(3) . . ?
C15 C14 H14A 120.4 . . ?
C13 C14 H14A 120.4 . . ?
C14 C15 C16 119.6(3) . . ?
C14 C15 H15A 120.2 . . ?
C16 C15 H15A 120.2 . . ?
C24 C16 C15 117.4(3) . . ?
C24 C16 C17 119.1(3) . . ?
C15 C16 C17 123.6(3) . . ?
C18 C17 C16 121.4(3) . . ?
C18 C17 H17A 119.3 . . ?
C16 C17 H17A 119.3 . . ?
C17 C18 C19 120.8(3) . . ?
C17 C18 H18A 119.6 . . ?
C19 C18 H18A 119.6 . . ?
C20 C19 C23 117.2(3) . . ?
C20 C19 C18 123.6(3) . . ?
C23 C19 C18 119.2(3) . . ?
C21 C20 C19 119.6(3) . . ?
C21 C20 H20A 120.2 . . ?
C19 C20 H20A 120.2 . . ?
C20 C21 C22 119.3(3) . . ?
C20 C21 H21A 120.3 . . ?
C22 C21 H21A 120.3 . . ?
N9 C22 C21 122.8(3) . . ?
N9 C22 H22A 118.6 . . ?
C21 C22 H22A 118.6 . . ?
N9 C23 C19 123.2(3) . . ?
N9 C23 C24 117.1(3) . . ?
C19 C23 C24 119.6(3) . . ?
N8 C24 C16 122.9(3) . . ?
N8 C24 C23 117.3(3) . . ?
C16 C24 C23 119.9(3) . . ?
N10 C25 C26 122.4(3) . . ?
N10 C25 H25A 118.8 . . ?
C26 C25 H25A 118.8 . . ?
C27 C26 C25 119.8(3) . . ?
C27 C26 H26A 120.1 . . ?
C25 C26 H26A 120.1 . . ?
C26 C27 C28 119.4(3) . . ?
C26 C27 H27A 120.3 . . ?
C28 C27 H27A 120.3 . . ?
C36 C28 C27 117.0(3) . . ?
C36 C28 C29 119.1(3) . . ?
C27 C28 C29 123.8(3) . . ?
C30 C29 C28 121.1(3) . . ?
C30 C29 H29A 119.4 . . ?
C28 C29 H29A 119.4 . . ?
C29 C30 C31 120.7(3) . . ?
C29 C30 H30A 119.6 . . ?
C31 C30 H30A 119.6 . . ?
C32 C31 C35 116.8(3) . . ?
C32 C31 C30 123.5(3) . . ?
C35 C31 C30 119.6(3) . . ?
C33 C32 C31 119.5(3) . . ?
C33 C32 H32A 120.3 . . ?
C31 C32 H32A 120.3 . . ?
C32 C33 C34 119.9(3) . . ?
C32 C33 H33A 120 . . ?
C34 C33 H33A 120 . . ?
N11 C34 C33 122.3(3) . . ?
N11 C34 H34A 118.8 . . ?
C33 C34 H34A 118.8 . . ?
N11 C35 C31 123.3(3) . . ?
N11 C35 C36 117.3(3) . . ?
C31 C35 C36 119.4(3) . . ?
N10 C36 C28 123.3(3) . . ?
N10 C36 C35 116.7(3) . . ?
C28 C36 C35 119.9(3) . . ?
N12 C37 C38 178.5(5) . . ?
C37 C38 H38A 109.5 . . ?
C37 C38 H38B 109.5 . . ?
H38A C38 H38B 109.5 . . ?
C37 C38 H38C 109.5 . . ?
H38A C38 H38C 109.5 . . ?
H38B C38 H38C 109.5 . . ?
N13 C39 C40 174.6(11) . . ?
C39 C40 H40A 109.5 . . ?
C39 C40 H40B 109.5 . . ?
H40A C40 H40B 109.5 . . ?
C39 C40 H40C 109.5 . . ?
H40A C40 H40C 109.5 . . ?
H40B C40 H40C 109.5 . . ?
N14 C41 C42 173.5(10) . . ?
C41 C42 H42A 109.5 . . ?
C41 C42 H42B 109.5 . . ?
H42A C42 H42B 109.5 . . ?
C41 C42 H42C 109.5 . . ?
H42A C42 H42C 109.5 . . ?
H42B C42 H42C 109.5 . . ?
N132 C392 C402 162(2) . . ?
C392 C402 H42D 109.5 . . ?
C392 C402 H42E 109.5 . . ?
H42D C402 H42E 109.5 . . ?
C392 C402 H42F 109.5 . . ?
H42D C402 H42F 109.5 . . ?
H42E C402 H42F 109.5 . . ?
N142 C412 C422 172.9(19) . . ?
C412 C422 H42K 109.5 . . ?
C412 C422 H42L 109.5 . . ?
H42K C422 H42L 109.5 . . ?
C412 C422 H42M 109.5 . . ?
H42K C422 H42M 109.5 . . ?
H42L C422 H42M 109.5 . . ?

loop_
_geom_bond_atom_site_label_1
_geom_bond_atom_site_label_2
_geom_bond_distance
_geom_bond_site_symmetry_2
_geom_bond_publ_flag
Y1 O5 2.380(2) . ?
Y1 O8 2.414(2) . ?
Y1 O10 2.419(2) . ?
Y1 O13 2.422(2) . ?
Y1 O2 2.422(2) . ?
Y1 O1 2.426(2) . ?
Y1 O11 2.440(2) . ?
Y1 O14 2.440(2) . ?
Y1 O4 2.453(2) . ?
Y1 O7 2.501(2) . ?
Y1 N2 2.834(3) . ?
Y1 N1 2.844(3) . ?
Ni1 N10 2.084(3) . ?
Ni1 N6 2.086(3) . ?
Ni1 N11 2.089(2) . ?
Ni1 N7 2.089(2) . ?
Ni1 N9 2.095(3) . ?
Ni1 N8 2.103(3) . ?
O1 N1 1.281(3) . ?
O2 N1 1.271(4) . ?
O3 N1 1.209(4) . ?
O4 N2 1.271(4) . ?
O5 N2 1.285(4) . ?
O6 N2 1.216(4) . ?
O7 N3 1.266(4) . ?
O8 N3 1.278(4) . ?
O9 N3 1.219(4) . ?
O10 N4 1.271(4) . ?
O11 N4 1.263(4) . ?
O12 N4 1.222(3) . ?
O13 N5 1.261(4) . ?
O14 N5 1.274(4) . ?
O15 N5 1.224(3) . ?
N6 C1 1.328(4) . ?
N6 C12 1.362(4) . ?
N7 C10 1.324(4) . ?
N7 C11 1.363(4) . ?
N8 C13 1.324(4) . ?
N8 C24 1.363(4) . ?
N9 C22 1.327(4) . ?
N9 C23 1.358(4) . ?
N10 C25 1.329(4) . ?
N10 C36 1.359(4) . ?
N11 C34 1.321(4) . ?
N11 C35 1.358(4) . ?
C1 C2 1.403(5) . ?
C1 H1A 0.95 . ?
C2 C3 1.371(5) . ?
C2 H2A 0.95 . ?
C3 C4 1.403(5) . ?
C3 H3A 0.95 . ?
C4 C12 1.400(4) . ?
C4 C5 1.430(4) . ?
C5 C6 1.349(5) . ?
C5 H5A 0.95 . ?
C6 C7 1.443(5) . ?
C6 H6A 0.95 . ?
C7 C8 1.407(5) . ?
C7 C11 1.409(4) . ?
C8 C9 1.372(5) . ?
C8 H8A 0.95 . ?
C9 C10 1.409(5) . ?
C9 H9A 0.95 . ?
C10 H10A 0.95 . ?
C11 C12 1.443(4) . ?
C13 C14 1.406(5) . ?
C13 H13A 0.95 . ?
C14 C15 1.366(5) . ?
C14 H14A 0.95 . ?
C15 C16 1.408(5) . ?
C15 H15A 0.95 . ?
C16 C24 1.401(4) . ?
C16 C17 1.435(5) . ?
C17 C18 1.347(5) . ?
C17 H17A 0.95 . ?
C18 C19 1.439(5) . ?
C18 H18A 0.95 . ?
C19 C20 1.399(5) . ?
C19 C23 1.404(4) . ?
C20 C21 1.372(5) . ?
C20 H20A 0.95 . ?
C21 C22 1.398(5) . ?
C21 H21A 0.95 . ?
C22 H22A 0.95 . ?
C23 C24 1.439(4) . ?
C25 C26 1.399(5) . ?
C25 H25A 0.95 . ?
C26 C27 1.365(5) . ?
C26 H26A 0.95 . ?
C27 C28 1.408(5) . ?
C27 H27A 0.95 . ?
C28 C36 1.401(4) . ?
C28 C29 1.435(5) . ?
C29 C30 1.359(5) . ?
C29 H29A 0.95 . ?
C30 C31 1.427(5) . ?
C30 H30A 0.95 . ?
C31 C32 1.405(5) . ?
C31 C35 1.409(4) . ?
C32 C33 1.366(5) . ?
C32 H32A 0.95 . ?
C33 C34 1.402(5) . ?
C33 H33A 0.95 . ?
C34 H34A 0.95 . ?
C35 C36 1.441(4) . ?
N12 C37 1.134(6) . ?
C37 C38 1.463(7) . ?
C38 H38A 0.98 . ?
C38 H38B 0.98 . ?
C38 H38C 0.98 . ?
N13 C39 1.167(8) . ?
C39 C40 1.441(9) . ?
C40 H40A 0.98 . ?
C40 H40B 0.98 . ?
C40 H40C 0.98 . ?
N14 C41 1.101(8) . ?
C41 C42 1.464(9) . ?
C42 H42A 0.98 . ?
C42 H42B 0.98 . ?
C42 H42C 0.98 . ?
N132 C392 1.171(11) . ?
C392 C402 1.459(12) . ?
C402 H42D 0.98 . ?
C402 H42E 0.98 . ?
C402 H42F 0.98 . ?
N142 C412 1.163(11) . ?
C412 C422 1.399(11) . ?
C422 H42K 0.98 . ?
C422 H42L 0.98 . ?
C422 H42M 0.98 . ?
